data_7700381
loop_
_publ_author_name
'Rosales-V\'azquez, Luis D'
'Valdes-Garc\'ia, Josue'
'Bazany-Rodr\'iguez, Iv\'an J'
'Germ\'an-Acacio, Juan M'
'Mart\'inez-Otero, Diego'
'Vilchis-N\'estor, Alfredo R'
'Morales-Luckie, Ra\'ul'
'S\'anchez-Mendieta, V\'ictor'
'Dorazco-Gonz\'alez, Alejandro'

_publ_section_title
;
 A sensitive photoluminescent chemosensor for cyanide in water based on a
 zinc coordination polymer bearing ditert-butyl-bipyridine.
;
_journal_issue 33
_journal_name_full 'Dalton transactions (Cambridge, England : 2003)'
_journal_page_first 12407
_journal_page_last 12420
_journal_paper_doi 10.1039/c9dt01861a
_journal_volume 48
_journal_year 2019
_chemical_formula_moiety 'C20 H24 N2 O5 Zn'
_chemical_formula_sum 'C20 H24 N2 O5 Zn'
_chemical_formula_weight 437.78
_chemical_melting_point 523
_space_group_crystal_system monoclinic
_space_group_IT_number 14
_space_group_name_Hall '-P 2ybc'
_space_group_name_H-M_alt 'P 1 21/c 1'
_symmetry_space_group_name_Hall '-P 2ybc'
_symmetry_space_group_name_H-M 'P 1 21/c 1'
_atom_sites_solution_hydrogens mixed
_audit_creation_method SHELXL-2014/7
_audit_update_record
;
2017-10-11 deposited with the CCDC.    2019-06-28 downloaded from the CCDC.
;
_cell_angle_alpha 90
_cell_angle_beta 113.2768(10)
_cell_angle_gamma 90
_cell_formula_units_Z 4
_cell_length_a 10.0221(5)
_cell_length_b 20.7033(9)
_cell_length_c 10.1283(5)
_cell_measurement_reflns_used 9989
_cell_measurement_temperature 293(2)
_cell_measurement_theta_max 27.41
_cell_measurement_theta_min 2.40
_cell_volume 1930.48(16)
_computing_cell_refinement 'Bruker SAINT'
_computing_data_collection 'Bruker APEX2'
_computing_data_reduction 'Bruker SAINT'
_computing_molecular_graphics 'Bruker SHELXTL'
_computing_publication_material 'Bruker SHELXTL'
_computing_structure_refinement 'SHELXL-2014/7 (Sheldrick, 2014)'
_computing_structure_solution 'SHELXS-97 (Sheldrick 2008)'
_diffrn_ambient_temperature 293(2)
_diffrn_measured_fraction_theta_full 0.999
_diffrn_measured_fraction_theta_max 0.999
_diffrn_measurement_device_type 'Bruker APEX-II CCD'
_diffrn_measurement_method '\w scans'
_diffrn_radiation_monochromator mirrors
_diffrn_radiation_type MoK\a
_diffrn_radiation_wavelength 0.71073
_diffrn_reflns_av_R_equivalents 0.0664
_diffrn_reflns_av_unetI/netI 0.0308
_diffrn_reflns_Laue_measured_fraction_full 0.999
_diffrn_reflns_Laue_measured_fraction_max 0.999
_diffrn_reflns_limit_h_max 12
_diffrn_reflns_limit_h_min -12
_diffrn_reflns_limit_k_max 25
_diffrn_reflns_limit_k_min -25
_diffrn_reflns_limit_l_max 12
_diffrn_reflns_limit_l_min -12
_diffrn_reflns_number 38671
_diffrn_reflns_point_group_measured_fraction_full 0.999
_diffrn_reflns_point_group_measured_fraction_max 0.999
_diffrn_reflns_theta_full 25.242
_diffrn_reflns_theta_max 26.371
_diffrn_reflns_theta_min 1.967
_diffrn_source 'Incoatec ImuS'
_exptl_absorpt_coefficient_mu 1.307
_exptl_absorpt_correction_T_max 0.7456
_exptl_absorpt_correction_T_min 0.5897
_exptl_absorpt_correction_type multi-scan
_exptl_absorpt_process_details 'SADABS 2014/5, Sheldrick'
_exptl_crystal_colour colourless
_exptl_crystal_density_diffrn 1.506
_exptl_crystal_description plate
_exptl_crystal_F_000 912
_exptl_crystal_preparation Luminescent
_exptl_crystal_size_max 0.388
_exptl_crystal_size_mid 0.234
_exptl_crystal_size_min 0.052
_refine_diff_density_max 0.365
_refine_diff_density_min -0.312
_refine_diff_density_rms 0.054
_refine_ls_extinction_method none
_refine_ls_goodness_of_fit_ref 1.125
_refine_ls_hydrogen_treatment mixed
_refine_ls_matrix_type full
_refine_ls_number_parameters 261
_refine_ls_number_reflns 3944
_refine_ls_number_restraints 3
_refine_ls_restrained_S_all 1.124
_refine_ls_R_factor_all 0.0343
_refine_ls_R_factor_gt 0.0321
_refine_ls_shift/su_max 0.000
_refine_ls_shift/su_mean 0.000
_refine_ls_structure_factor_coef Fsqd
_refine_ls_weighting_details 'w=1/[\s^2^(Fo^2^)+(0.0186P)^2^+1.8463P] where P=(Fo^2^+2Fc^2^)/3'
_refine_ls_weighting_scheme calc
_refine_ls_wR_factor_gt 0.0862
_refine_ls_wR_factor_ref 0.0873
_reflns_Friedel_coverage 0.000
_reflns_number_gt 3674
_reflns_number_total 3944
_reflns_threshold_expression 'I > 2\s(I)'
_cod_data_source_file c9dt01861a2.cif
_cod_data_source_block mo_117MLRA15_0m
_cod_depositor_comments
;
The following automatic conversions were performed:

'_exptl_absorpt_correction_type' value 'MULTI-SCAN' changed to
'multi-scan' according to
/home/data/users/saulius/crontab/automatic-downloads/rss-feeds/RSC/lib/dictionaries/cif_core.dic
dictionary named 'cif_core.dic' version 2.4.2 from 2011-04-26.

Automatic conversion script
Id: cif_fix_values 4973 2017-02-22 13:04:09Z antanas 

 Adding full bibliography for 7700379--7700381.cif.
;
_cod_database_code 7700381
_shelx_shelxl_version_number 2014/7
_shelx_space_group_comment
; 
The symmetry employed for this shelxl refinement is uniquely defined 
by the following loop, which should always be used as a source of 
symmetry information in preference to the above space-group names. 
They are only intended as comments. 
;
_shelx_estimated_absorpt_t_min 0.631
_shelx_estimated_absorpt_t_max 0.935

loop_
_space_group_symop_operation_xyz
'x, y, z'
'-x, y+1/2, -z+1/2'
'-x, -y, -z'
'x, -y-1/2, z-1/2'

loop_
_atom_site_label
_atom_site_type_symbol
_atom_site_fract_x
_atom_site_fract_y
_atom_site_fract_z
_atom_site_U_iso_or_equiv
_atom_site_adp_type
_atom_site_occupancy
_atom_site_site_symmetry_order
_atom_site_calc_flag
_atom_site_refinement_flags_posn
_atom_site_refinement_flags_adp
Zn1 Zn 0.18465(3) 0.32534(2) 0.48932(3) 0.03404(10) Uani 1 1 d . .
O1 O 0.37798(19) 0.29377(9) 0.5059(2) 0.0494(5) Uani 1 1 d . .
O2 O 0.3645(2) 0.18801(9) 0.5353(3) 0.0582(5) Uani 1 1 d . .
O3 O 1.05976(19) 0.20549(10) 0.7862(2) 0.0501(5) Uani 1 1 d . .
O4 O 0.9107(2) 0.15654(10) 0.8629(2) 0.0552(5) Uani 1 1 d . .
N1 N 0.1652(2) 0.39311(9) 0.6353(2) 0.0368(4) Uani 1 1 d . .
N2 N 0.2458(2) 0.41587(9) 0.4203(2) 0.0398(5) Uani 1 1 d . .
C2 C 0.1136(3) 0.37835(12) 0.7348(3) 0.0413(5) Uani 1 1 d . .
H2 H 0.1052 0.3350 0.7542 0.050 Uiso 1 1 calc R U
C3 C 0.0719(3) 0.42438(13) 0.8104(3) 0.0454(6) Uani 1 1 d . .
C4 C 0.0867(3) 0.48856(14) 0.7787(3) 0.0513(7) Uani 1 1 d . .
H4 H 0.0590 0.5212 0.8257 0.062 Uiso 1 1 calc R U
C5 C 0.1420(3) 0.50424(12) 0.6785(3) 0.0475(6) Uani 1 1 d . .
H5 H 0.1534 0.5473 0.6589 0.057 Uiso 1 1 calc R U
O5 O 0.1572(3) 0.24355(10) 0.5899(3) 0.0600(6) Uani 1 1 d D .
H5A H 0.123(3) 0.2310(16) 0.648(3) 0.072 Uiso 1 1 d D U
H5B H 0.224(3) 0.2193(15) 0.588(4) 0.072 Uiso 1 1 d D U
C6 C 0.1804(2) 0.45574(11) 0.6073(3) 0.0377(5) Uani 1 1 d . .
C7 C 0.2377(3) 0.46799(11) 0.4951(3) 0.0391(5) Uani 1 1 d . .
C8 C 0.2818(3) 0.52820(13) 0.4669(3) 0.0506(6) Uani 1 1 d . .
H8 H 0.2739 0.5645 0.5175 0.061 Uiso 1 1 calc R U
C9 C 0.3374(3) 0.53329(13) 0.3625(3) 0.0556(7) Uani 1 1 d . .
H9 H 0.3682 0.5733 0.3435 0.067 Uiso 1 1 calc R U
C10 C 0.3480(3) 0.47938(14) 0.2856(3) 0.0492(6) Uani 1 1 d . .
C11 C 0.2999(3) 0.42158(13) 0.3200(3) 0.0453(6) Uani 1 1 d . .
H11 H 0.3057 0.3846 0.2703 0.054 Uiso 1 1 calc R U
C12 C 0.0111(4) 0.40438(17) 0.9178(3) 0.0638(8) Uani 1 1 d . .
H12A H -0.0867 0.4199 0.8876 0.096 Uiso 1 1 calc R U
H12B H 0.0695 0.4223 1.0101 0.096 Uiso 1 1 calc R U
H12C H 0.0117 0.3581 0.9244 0.096 Uiso 1 1 calc R U
C13 C 0.4084(4) 0.48185(18) 0.1709(4) 0.0678(9) Uani 1 1 d . .
H13A H 0.4205 0.4387 0.1427 0.102 Uiso 1 1 calc R U
H13B H 0.5007 0.5034 0.2079 0.102 Uiso 1 1 calc R U
H13C H 0.3424 0.5050 0.0890 0.102 Uiso 1 1 calc R U
C14 C 0.4121(3) 0.23560(12) 0.4932(3) 0.0391(5) Uani 1 1 d . .
C15 C 0.5142(3) 0.22704(13) 0.4153(3) 0.0424(6) Uani 1 1 d . .
H15 H 0.4555 0.2339 0.3128 0.051 Uiso 1 1 calc R U
C16 C 0.6347(3) 0.27823(13) 0.4598(3) 0.0431(6) Uani 1 1 d . .
H16A H 0.6798 0.2786 0.3909 0.052 Uiso 1 1 calc R U
H16B H 0.5923 0.3205 0.4583 0.052 Uiso 1 1 calc R U
C17 C 0.7503(3) 0.26536(12) 0.6095(3) 0.0403(5) Uani 1 1 d . .
H17A H 0.7078 0.2700 0.6800 0.048 Uiso 1 1 calc R U
H17B H 0.8276 0.2969 0.6313 0.048 Uiso 1 1 calc R U
C18 C 0.8136(3) 0.19699(13) 0.6194(3) 0.0414(5) Uani 1 1 d . .
H18 H 0.8575 0.1942 0.5486 0.050 Uiso 1 1 calc R U
C19 C 0.6931(3) 0.14686(12) 0.5789(3) 0.0463(6) Uani 1 1 d . .
H19A H 0.6490 0.1478 0.6486 0.056 Uiso 1 1 calc R U
H19B H 0.7342 0.1042 0.5815 0.056 Uiso 1 1 calc R U
C20 C 0.5770(3) 0.15942(14) 0.4292(3) 0.0494(7) Uani 1 1 d . .
H20A H 0.6190 0.1537 0.3585 0.059 Uiso 1 1 calc R U
H20B H 0.4994 0.1281 0.4090 0.059 Uiso 1 1 calc R U
C21 C 0.9326(3) 0.18491(11) 0.7661(3) 0.0386(5) Uani 1 1 d . .

loop_
_atom_site_aniso_label
_atom_site_aniso_U_11
_atom_site_aniso_U_22
_atom_site_aniso_U_33
_atom_site_aniso_U_23
_atom_site_aniso_U_13
_atom_site_aniso_U_12
Zn1 0.03692(16) 0.02679(15) 0.03779(16) -0.00228(10) 0.01411(12) 0.00060(10)
O1 0.0367(9) 0.0353(9) 0.0779(13) 0.0012(9) 0.0243(9) 0.0049(7)
O2 0.0617(12) 0.0374(10) 0.0880(15) 0.0058(10) 0.0429(12) 0.0059(9)
O3 0.0379(9) 0.0641(12) 0.0456(10) 0.0066(9) 0.0137(8) 0.0031(9)
O4 0.0599(12) 0.0553(12) 0.0465(11) 0.0112(9) 0.0168(9) -0.0034(9)
N1 0.0353(10) 0.0303(10) 0.0399(10) -0.0036(8) 0.0097(8) 0.0019(8)
N2 0.0431(11) 0.0297(10) 0.0433(11) 0.0014(8) 0.0134(9) 0.0006(8)
C2 0.0439(13) 0.0351(12) 0.0431(13) -0.0011(10) 0.0154(11) 0.0020(10)
C3 0.0425(13) 0.0466(15) 0.0429(13) -0.0057(11) 0.0126(11) 0.0049(11)
C4 0.0548(16) 0.0448(15) 0.0535(16) -0.0136(12) 0.0206(13) 0.0059(12)
C5 0.0516(15) 0.0301(12) 0.0551(15) -0.0074(11) 0.0150(12) 0.0028(11)
O5 0.0775(15) 0.0402(11) 0.0851(15) 0.0165(10) 0.0566(13) 0.0126(10)
C6 0.0335(11) 0.0308(11) 0.0410(12) -0.0031(9) 0.0064(10) 0.0000(9)
C7 0.0363(12) 0.0286(11) 0.0434(13) 0.0013(9) 0.0060(10) 0.0008(9)
C8 0.0592(16) 0.0325(13) 0.0545(16) -0.0001(11) 0.0164(13) -0.0040(12)
C9 0.0597(17) 0.0372(14) 0.0605(17) 0.0107(12) 0.0137(14) -0.0085(12)
C10 0.0471(14) 0.0480(15) 0.0463(14) 0.0121(12) 0.0118(12) -0.0013(12)
C11 0.0494(14) 0.0380(13) 0.0459(14) 0.0032(11) 0.0161(12) 0.0013(11)
C12 0.077(2) 0.064(2) 0.0598(18) -0.0014(15) 0.0378(17) 0.0096(16)
C13 0.078(2) 0.067(2) 0.0622(19) 0.0138(16) 0.0309(17) -0.0082(17)
C14 0.0315(11) 0.0371(12) 0.0427(13) 0.0005(10) 0.0081(10) 0.0041(9)
C15 0.0398(13) 0.0504(15) 0.0320(11) 0.0029(10) 0.0089(10) 0.0087(11)
C16 0.0423(13) 0.0466(14) 0.0440(13) 0.0134(11) 0.0210(11) 0.0068(11)
C17 0.0400(13) 0.0362(12) 0.0452(13) 0.0028(10) 0.0174(11) -0.0014(10)
C18 0.0397(13) 0.0453(14) 0.0386(13) 0.0001(10) 0.0149(10) 0.0056(11)
C19 0.0443(14) 0.0335(13) 0.0531(15) -0.0051(11) 0.0107(12) 0.0079(10)
C20 0.0449(14) 0.0518(16) 0.0453(14) -0.0178(12) 0.0111(12) 0.0061(12)
C21 0.0396(13) 0.0333(12) 0.0400(12) -0.0008(10) 0.0125(10) 0.0058(10)

loop_
_atom_type_symbol
_atom_type_description
_atom_type_scat_dispersion_real
_atom_type_scat_dispersion_imag
_atom_type_scat_source
C C 0.0033 0.0016 'International Tables Vol C Tables 4.2.6.8 and 6.1.1.4'
H H 0.0000 0.0000 'International Tables Vol C Tables 4.2.6.8 and 6.1.1.4'
N N 0.0061 0.0033 'International Tables Vol C Tables 4.2.6.8 and 6.1.1.4'
O O 0.0106 0.0060 'International Tables Vol C Tables 4.2.6.8 and 6.1.1.4'
Zn Zn 0.2839 1.4301 'International Tables Vol C Tables 4.2.6.8 and 6.1.1.4'

loop_
_geom_angle_atom_site_label_1
_geom_angle_atom_site_label_2
_geom_angle_atom_site_label_3
_geom_angle
_geom_angle_site_symmetry_1
_geom_angle_site_symmetry_3
O1 Zn1 O3 99.85(8) . 4_465
O1 Zn1 O5 90.26(8) . .
O3 Zn1 O5 95.36(10) 4_465 .
O1 Zn1 N1 121.20(8) . .
O3 Zn1 N1 136.61(8) 4_465 .
O5 Zn1 N1 97.68(8) . .
O1 Zn1 N2 85.48(8) . .
O3 Zn1 N2 94.83(8) 4_465 .
O5 Zn1 N2 169.49(9) . .
N1 Zn1 N2 76.49(8) . .
C14 O1 Zn1 126.46(16) . .
C21 O3 Zn1 103.38(16) . 4_666
C2 N1 C6 119.2(2) . .
C2 N1 Zn1 123.25(16) . .
C6 N1 Zn1 116.40(16) . .
C11 N2 C7 119.6(2) . .
C11 N2 Zn1 124.99(17) . .
C7 N2 Zn1 115.18(17) . .
N1 C2 C3 123.4(2) . .
N1 C2 H2 118.3 . .
C3 C2 H2 118.3 . .
C2 C3 C4 116.5(3) . .
C2 C3 C12 120.5(3) . .
C4 C3 C12 122.9(3) . .
C5 C4 C3 120.5(2) . .
C5 C4 H4 119.7 . .
C3 C4 H4 119.7 . .
C4 C5 C6 119.5(2) . .
C4 C5 H5 120.3 . .
C6 C5 H5 120.3 . .
Zn1 O5 H5A 142(2) . .
Zn1 O5 H5B 102(2) . .
H5A O5 H5B 113(3) . .
N1 C6 C5 120.9(2) . .
N1 C6 C7 115.8(2) . .
C5 C6 C7 123.3(2) . .
N2 C7 C8 120.7(2) . .
N2 C7 C6 115.1(2) . .
C8 C7 C6 124.2(2) . .
C9 C8 C7 118.9(3) . .
C9 C8 H8 120.5 . .
C7 C8 H8 120.5 . .
C8 C9 C10 120.8(3) . .
C8 C9 H9 119.6 . .
C10 C9 H9 119.6 . .
C11 C10 C9 116.2(3) . .
C11 C10 C13 120.6(3) . .
C9 C10 C13 123.2(3) . .
N2 C11 C10 123.8(3) . .
N2 C11 H11 118.1 . .
C10 C11 H11 118.1 . .
C3 C12 H12A 109.5 . .
C3 C12 H12B 109.5 . .
H12A C12 H12B 109.5 . .
C3 C12 H12C 109.5 . .
H12A C12 H12C 109.5 . .
H12B C12 H12C 109.5 . .
C10 C13 H13A 109.5 . .
C10 C13 H13B 109.5 . .
H13A C13 H13B 109.5 . .
C10 C13 H13C 109.5 . .
H13A C13 H13C 109.5 . .
H13B C13 H13C 109.5 . .
O2 C14 O1 124.2(2) . .
O2 C14 C15 120.8(2) . .
O1 C14 C15 115.0(2) . .
C20 C15 C14 113.3(2) . .
C20 C15 C16 111.1(2) . .
C14 C15 C16 112.2(2) . .
C20 C15 H15 106.6 . .
C14 C15 H15 106.6 . .
C16 C15 H15 106.6 . .
C17 C16 C15 111.9(2) . .
C17 C16 H16A 109.2 . .
C15 C16 H16A 109.2 . .
C17 C16 H16B 109.2 . .
C15 C16 H16B 109.2 . .
H16A C16 H16B 107.9 . .
C16 C17 C18 110.9(2) . .
C16 C17 H17A 109.5 . .
C18 C17 H17A 109.5 . .
C16 C17 H17B 109.5 . .
C18 C17 H17B 109.5 . .
H17A C17 H17B 108.0 . .
C21 C18 C19 112.7(2) . .
C21 C18 C17 111.1(2) . .
C19 C18 C17 110.3(2) . .
C21 C18 H18 107.5 . .
C19 C18 H18 107.5 . .
C17 C18 H18 107.5 . .
C18 C19 C20 111.4(2) . .
C18 C19 H19A 109.4 . .
C20 C19 H19A 109.4 . .
C18 C19 H19B 109.4 . .
C20 C19 H19B 109.4 . .
H19A C19 H19B 108.0 . .
C15 C20 C19 112.0(2) . .
C15 C20 H20A 109.2 . .
C19 C20 H20A 109.2 . .
C15 C20 H20B 109.2 . .
C19 C20 H20B 109.2 . .
H20A C20 H20B 107.9 . .
O4 C21 O3 120.6(2) . .
O4 C21 C18 122.7(2) . .
O3 C21 C18 116.7(2) . .

loop_
_geom_bond_atom_site_label_1
_geom_bond_atom_site_label_2
_geom_bond_distance
_geom_bond_site_symmetry_2
Zn1 O1 1.9881(17) .
Zn1 O3 2.0424(18) 4_465
Zn1 O5 2.0502(19) .
Zn1 N1 2.1024(19) .
Zn1 N2 2.172(2) .
O1 C14 1.272(3) .
O2 C14 1.241(3) .
O3 C21 1.282(3) .
O3 Zn1 2.0425(18) 4_666
O4 C21 1.235(3) .
N1 C2 1.338(3) .
N1 C6 1.348(3) .
N2 C11 1.332(3) .
N2 C7 1.339(3) .
C2 C3 1.386(4) .
C2 H2 0.9300 .
C3 C4 1.389(4) .
C3 C12 1.500(4) .
C4 C5 1.374(4) .
C4 H4 0.9300 .
C5 C6 1.377(3) .
C5 H5 0.9300 .
O5 H5A 0.828(17) .
O5 H5B 0.843(17) .
C6 C7 1.483(4) .
C7 C8 1.390(3) .
C8 C9 1.380(4) .
C8 H8 0.9300 .
C9 C10 1.389(4) .
C9 H9 0.9300 .
C10 C11 1.385(4) .
C10 C13 1.508(4) .
C11 H11 0.9300 .
C12 H12A 0.9600 .
C12 H12B 0.9600 .
C12 H12C 0.9600 .
C13 H13A 0.9600 .
C13 H13B 0.9600 .
C13 H13C 0.9600 .
C14 C15 1.530(3) .
C15 C20 1.518(4) .
C15 C16 1.534(4) .
C15 H15 0.9800 .
C16 C17 1.524(3) .
C16 H16A 0.9700 .
C16 H16B 0.9700 .
C17 C18 1.538(3) .
C17 H17A 0.9700 .
C17 H17B 0.9700 .
C18 C21 1.514(3) .
C18 C19 1.520(4) .
C18 H18 0.9800 .
C19 C20 1.525(4) .
C19 H19A 0.9700 .
C19 H19B 0.9700 .
C20 H20A 0.9700 .
C20 H20B 0.9700 .

loop_
_geom_hbond_atom_site_label_D
_geom_hbond_atom_site_label_H
_geom_hbond_atom_site_label_A
_geom_hbond_distance_DH
_geom_hbond_distance_HA
_geom_hbond_distance_DA
_geom_hbond_angle_DHA
_geom_hbond_site_symmetry_A
C5 H5 O4 0.93 2.34 3.197(3) 153.5 2_656
O5 H5A O3 0.828(17) 1.830(18) 2.657(3) 176(4) 1_455
O5 H5B O2 0.843(17) 1.811(18) 2.618(3) 160(3) .

loop_
_geom_torsion_atom_site_label_1
_geom_torsion_atom_site_label_2
_geom_torsion_atom_site_label_3
_geom_torsion_atom_site_label_4
_geom_torsion
_geom_torsion_site_symmetry_1
C6 N1 C2 C3 1.1(4) .
Zn1 N1 C2 C3 -165.96(19) .
N1 C2 C3 C4 -0.3(4) .
N1 C2 C3 C12 178.4(3) .
C2 C3 C4 C5 -0.9(4) .
C12 C3 C4 C5 -179.5(3) .
C3 C4 C5 C6 1.2(4) .
C2 N1 C6 C5 -0.7(3) .
Zn1 N1 C6 C5 167.18(19) .
C2 N1 C6 C7 -179.7(2) .
Zn1 N1 C6 C7 -11.8(3) .
C4 C5 C6 N1 -0.4(4) .
C4 C5 C6 C7 178.5(2) .
C11 N2 C7 C8 1.5(4) .
Zn1 N2 C7 C8 176.32(19) .
C11 N2 C7 C6 -178.0(2) .
Zn1 N2 C7 C6 -3.3(3) .
N1 C6 C7 N2 9.9(3) .
C5 C6 C7 N2 -169.1(2) .
N1 C6 C7 C8 -169.7(2) .
C5 C6 C7 C8 11.4(4) .
N2 C7 C8 C9 -1.5(4) .
C6 C7 C8 C9 178.1(2) .
C7 C8 C9 C10 0.7(4) .
C8 C9 C10 C11 0.0(4) .
C8 C9 C10 C13 -179.7(3) .
C7 N2 C11 C10 -0.8(4) .
Zn1 N2 C11 C10 -175.1(2) .
C9 C10 C11 N2 0.1(4) .
C13 C10 C11 N2 179.8(3) .
Zn1 O1 C14 O2 -36.0(4) .
Zn1 O1 C14 C15 141.68(18) .
O2 C14 C15 C20 -14.2(3) .
O1 C14 C15 C20 168.1(2) .
O2 C14 C15 C16 -141.0(2) .
O1 C14 C15 C16 41.2(3) .
C20 C15 C16 C17 -53.8(3) .
C14 C15 C16 C17 74.3(3) .
C15 C16 C17 C18 55.3(3) .
C16 C17 C18 C21 177.8(2) .
C16 C17 C18 C19 -56.5(3) .
C21 C18 C19 C20 -178.6(2) .
C17 C18 C19 C20 56.5(3) .
C14 C15 C20 C19 -73.8(3) .
C16 C15 C20 C19 53.6(3) .
C18 C19 C20 C15 -55.8(3) .
Zn1 O3 C21 O4 2.9(3) 4_666
Zn1 O3 C21 C18 -176.82(17) 4_666
C19 C18 C21 O4 -27.4(3) .
C17 C18 C21 O4 97.1(3) .
C19 C18 C21 O3 152.4(2) .
C17 C18 C21 O3 -83.2(3) .
